data_7045926
loop_
_publ_author_name
'Ko\<renkov\'a, Monika'
'Hejda, Martin'
'\<St\<epni\<cka, Petr'
'Uhl\'ik, Filip'
'Jambor, Roman'
'R\%u\<Zi\<cka, Ale\<s'
'Dost\'al, Libor'

_publ_section_title
;
 Synthesis and non-conventional structure of square-planar Pd(ii) and
 Pt(ii) complexes with an N,C,N-chelated stibinidene ligand.
;
_journal_issue 16
_journal_name_full 'Dalton transactions (Cambridge, England : 2003)'
_journal_page_first 5812
_journal_page_last 5822
_journal_paper_doi 10.1039/c8dt00714d
_journal_volume 47
_journal_year 2018
_chemical_formula_moiety 'C25 H35 Cl N3 Pt Sb, 0.25 (C7 H8)'
_chemical_formula_sum 'C26.75 H37 Cl N3 Pt Sb'
_chemical_formula_weight 752.88
_space_group_crystal_system triclinic
_space_group_IT_number 2
_space_group_name_Hall '-P 1'
_space_group_name_H-M_alt 'P -1'
_symmetry_space_group_name_Hall '-P 1'
_symmetry_space_group_name_H-M 'P -1'
_atom_sites_solution_hydrogens difmap
_audit_creation_method SHELXL-97
_audit_update_record
;
2017-11-27 deposited with the CCDC.
2018-03-23 downloaded from the CCDC.
;
_cell_angle_alpha 76.369(11)
_cell_angle_beta 75.412(9)
_cell_angle_gamma 88.802(7)
_cell_formula_units_Z 4
_cell_length_a 10.4290(7)
_cell_length_b 15.2980(19)
_cell_length_c 18.435(3)
_cell_measurement_reflns_used 44441
_cell_measurement_temperature 150(1)
_cell_measurement_theta_max 27.5
_cell_measurement_theta_min 1
_cell_volume 2763.9(6)
_computing_cell_refinement 'COLLECT and DENZO'
_computing_data_collection 'COLLECT (Hooft, 1998) and DENZO (Otwinowski & Minor, 1997)'
_computing_data_reduction 'COLLECT and DENZO'
_computing_molecular_graphics 'PLATON (Spek, 2003)'
_computing_publication_material 'SHELXL-97 (Sheldrick, 2008)'
_computing_structure_refinement 'SHELXL-2013 (Sheldrick, 2013)'
_computing_structure_solution 'SIR92 (Altomare et al., 1994)'
_diffrn_ambient_temperature 150(1)
_diffrn_detector_area_resol_mean 9.091
_diffrn_measured_fraction_theta_full 0.974
_diffrn_measured_fraction_theta_max 0.947
_diffrn_measurement_device_type 'Bruker Nonius KappaCCD area detector'
_diffrn_measurement_method '\f and \w scans to fill the Ewald sphere'
_diffrn_radiation_monochromator graphite
_diffrn_radiation_source 'fine-focus sealed tube'
_diffrn_radiation_type MoK\a
_diffrn_radiation_wavelength 0.71073
_diffrn_reflns_av_R_equivalents 0.0501
_diffrn_reflns_av_unetI/netI 0.0302
_diffrn_reflns_Laue_measured_fraction_full 0.974
_diffrn_reflns_Laue_measured_fraction_max 0.947
_diffrn_reflns_limit_h_max 13
_diffrn_reflns_limit_h_min -13
_diffrn_reflns_limit_k_max 19
_diffrn_reflns_limit_k_min -19
_diffrn_reflns_limit_l_max 23
_diffrn_reflns_limit_l_min -23
_diffrn_reflns_number 44316
_diffrn_reflns_point_group_measured_fraction_full 0.974
_diffrn_reflns_point_group_measured_fraction_max 0.947
_diffrn_reflns_theta_full 25.242
_diffrn_reflns_theta_max 27.500
_diffrn_reflns_theta_min 2.365
_diffrn_standards_number 0
_exptl_absorpt_coefficient_mu 6.149
_exptl_absorpt_correction_T_max 0.399
_exptl_absorpt_correction_T_min 0.133
_exptl_absorpt_correction_type integration
_exptl_absorpt_process_details
;
Gaussian integration (Coppens, 1970)
;
_exptl_crystal_colour yellow
_exptl_crystal_density_diffrn 1.809
_exptl_crystal_description block
_exptl_crystal_F_000 1458
_exptl_crystal_size_max 0.59
_exptl_crystal_size_mid 0.29
_exptl_crystal_size_min 0.25
_refine_diff_density_max 2.766
_refine_diff_density_min -2.939
_refine_diff_density_rms 0.201
_refine_ls_extinction_method none
_refine_ls_goodness_of_fit_ref 1.118
_refine_ls_hydrogen_treatment constr
_refine_ls_matrix_type full
_refine_ls_number_parameters 559
_refine_ls_number_reflns 12043
_refine_ls_number_restraints 0
_refine_ls_restrained_S_all 1.118
_refine_ls_R_factor_all 0.0449
_refine_ls_R_factor_gt 0.0349
_refine_ls_shift/su_max 0.001
_refine_ls_shift/su_mean 0.000
_refine_ls_structure_factor_coef Fsqd
_refine_ls_weighting_details 'w=1/[\s^2^(Fo^2^)+(0.0528P)^2^+9.8166P] where P=(Fo^2^+2Fc^2^)/3'
_refine_ls_weighting_scheme calc
_refine_ls_wR_factor_gt 0.0887
_refine_ls_wR_factor_ref 0.0990
_reflns_Friedel_coverage 0.000
_reflns_number_gt 10300
_reflns_number_total 12043
_reflns_threshold_expression 'I > 2\s(I)'
_cod_data_source_file c8dt00714d3.cif
_cod_data_source_block shelx
_cod_depositor_comments 'Adding full bibliography for 7045924--7045929.cif.'
_cod_database_code 7045926
_shelx_space_group_comment
;
The symmetry employed for this shelxl refinement is uniquely defined
by the following loop, which should always be used as a source of
symmetry information in preference to the above space-group names.
They are only intended as comments.
;

loop_
_space_group_symop_operation_xyz
'x, y, z'
'-x, -y, -z'

loop_
_atom_site_label
_atom_site_type_symbol
_atom_site_fract_x
_atom_site_fract_y
_atom_site_fract_z
_atom_site_U_iso_or_equiv
_atom_site_adp_type
_atom_site_occupancy
_atom_site_site_symmetry_order
_atom_site_calc_flag
_atom_site_refinement_flags_posn
_atom_site_refinement_flags_adp
Pt1 Pt 0.78485(2) 0.66913(2) 0.22993(2) 0.01424(6) Uani 1 1 d . .
Pt2 Pt 0.33359(2) 0.13440(2) 0.27422(2) 0.01615(6) Uani 1 1 d . .
Sb1 Sb 0.65378(3) 0.53986(2) 0.21689(2) 0.01649(8) Uani 1 1 d . .
Sb2 Sb 0.21889(3) -0.00344(2) 0.26192(2) 0.01733(8) Uani 1 1 d . .
Cl1 Cl 0.94438(14) 0.67127(9) 0.11183(8) 0.0291(3) Uani 1 1 d . .
Cl2 Cl 0.16462(14) 0.15721(9) 0.38145(8) 0.0294(3) Uani 1 1 d . .
C2 C 0.8193(5) 0.4606(3) 0.0897(3) 0.0220(10) Uani 1 1 d . .
C113 C 0.1940(7) 0.1174(4) 0.0769(3) 0.0351(14) Uani 1 1 d . .
C16 C 0.4997(6) 0.7792(4) 0.1664(4) 0.0319(13) Uani 1 1 d . .
H16A H 0.5569 0.7596 0.2001 0.038 Uiso 1 1 d R U
H16B H 0.4391 0.8212 0.1862 0.038 Uiso 1 1 d R U
H16C H 0.5521 0.8078 0.1158 0.038 Uiso 1 1 d R U
C11 C 0.9307(8) 0.3093(4) 0.2890(4) 0.0427(16) Uani 1 1 d . .
H11A H 0.8523 0.2755 0.2920 0.051 Uiso 1 1 d R U
H11B H 0.9619 0.2861 0.3343 0.051 Uiso 1 1 d R U
H11C H 0.9982 0.3042 0.2440 0.051 Uiso 1 1 d R U
C125 C 0.5264(7) 0.2483(5) 0.3125(4) 0.0398(15) Uani 1 1 d . .
125A H 0.5715 0.3043 0.3073 0.048 Uiso 1 1 d R U
125B H 0.5902 0.2053 0.2980 0.048 Uiso 1 1 d R U
125C H 0.4772 0.2261 0.3651 0.048 Uiso 1 1 d R U
C123 C 0.5113(6) 0.2852(4) 0.1793(4) 0.0373(14) Uani 1 1 d . .
123A H 0.5819 0.3283 0.1742 0.045 Uiso 1 1 d R U
123B H 0.4561 0.3130 0.1457 0.045 Uiso 1 1 d R U
N5 N 0.1216(5) 0.0826(3) 0.1597(3) 0.0225(9) Uani 1 1 d . .
N1 N 0.8355(4) 0.4411(3) 0.2177(2) 0.0203(9) Uani 1 1 d . .
N4 N 0.1769(4) -0.0808(3) 0.3922(2) 0.0170(8) Uani 1 1 d . .
C17 C 0.6722(5) 0.6714(3) 0.3350(3) 0.0184(10) Uani 1 1 d . .
N2 N 0.5219(4) 0.6330(3) 0.1372(3) 0.0214(9) Uani 1 1 d . .
C101 C 0.0177(5) 0.0118(3) 0.3110(3) 0.0193(10) Uani 1 1 d . .
N3 N 0.8902(4) 0.7778(3) 0.2488(3) 0.0228(9) Uani 1 1 d . .
C117 C 0.4964(5) 0.1225(4) 0.1942(3) 0.0248(11) Uani 1 1 d . .
C7 C 0.8809(5) 0.4235(4) 0.1518(3) 0.0245(11) Uani 1 1 d . .
H7 H 0.9534 0.3874 0.1434 0.029 Uiso 1 1 d R U
C24 C 0.9527(6) 0.8486(4) 0.1797(3) 0.0318(13) Uani 1 1 d . .
H24A H 0.8894 0.8688 0.1502 0.038 Uiso 1 1 d R U
H24B H 1.0267 0.8247 0.1486 0.038 Uiso 1 1 d R U
H24C H 0.9830 0.8983 0.1954 0.038 Uiso 1 1 d R U
C105 C -0.1992(6) 0.0584(4) 0.2988(4) 0.0288(12) Uani 1 1 d . .
H105 H -0.2549 0.0865 0.2689 0.035 Uiso 1 1 d R U
C3 C 0.8567(6) 0.4402(4) 0.0172(3) 0.0272(12) Uani 1 1 d . .
H3 H 0.9261 0.4023 0.0061 0.033 Uiso 1 1 d R U
N6 N 0.4339(5) 0.2608(3) 0.2608(3) 0.0297(11) Uani 1 1 d . .
C12 C 0.5454(6) 0.6167(4) 0.0703(3) 0.0247(11) Uani 1 1 d . .
H12 H 0.4972 0.6436 0.0354 0.030 Uiso 1 1 d R U
C22 C 0.5759(5) 0.6083(4) 0.3870(3) 0.0221(10) Uani 1 1 d . .
H22 H 0.5496 0.5599 0.3710 0.026 Uiso 1 1 d R U
C1 C 0.7175(5) 0.5192(3) 0.1052(3) 0.0184(10) Uani 1 1 d . .
C108 C 0.2771(6) -0.1346(3) 0.4262(3) 0.0226(10) Uani 1 1 d . .
C103 C -0.1705(5) -0.0239(4) 0.4213(3) 0.0258(11) Uani 1 1 d . .
H103 H -0.2065 -0.0501 0.4733 0.031 Uiso 1 1 d R U
C106 C -0.0643(5) 0.0547(3) 0.2655(3) 0.0217(10) Uani 1 1 d . .
C25 C 0.9962(6) 0.7351(4) 0.2854(4) 0.0317(13) Uani 1 1 d . .
H25A H 1.0558 0.7055 0.2509 0.038 Uiso 1 1 d R U
H25B H 0.9563 0.6920 0.3325 0.038 Uiso 1 1 d R U
H25C H 1.0443 0.7810 0.2966 0.038 Uiso 1 1 d R U
C109 C 0.2213(6) -0.1867(4) 0.5092(3) 0.0280(12) Uani 1 1 d . .
109A H 0.1982 -0.1448 0.5415 0.034 Uiso 1 1 d R U
109B H 0.2878 -0.2252 0.5254 0.034 Uiso 1 1 d R U
109C H 0.1441 -0.2224 0.5135 0.034 Uiso 1 1 d R U
C119 C 0.6849(6) 0.2063(5) 0.0980(4) 0.0424(16) Uani 1 1 d . .
H119 H 0.7293 0.2615 0.0730 0.051 Uiso 1 1 d R U
C121 C 0.6673(6) 0.0480(5) 0.1157(4) 0.0404(16) Uani 1 1 d . .
H121 H 0.7003 -0.0048 0.1028 0.048 Uiso 1 1 d R U
C20 C 0.5569(6) 0.6873(4) 0.4873(3) 0.0288(12) Uani 1 1 d . .
H20 H 0.5214 0.6914 0.5379 0.035 Uiso 1 1 d R U
C5 C 0.6861(6) 0.5345(4) -0.0223(3) 0.0306(12) Uani 1 1 d . .
H5 H 0.6424 0.5595 -0.0600 0.037 Uiso 1 1 d R U
C6 C 0.6498(6) 0.5554(4) 0.0499(3) 0.0231(11) Uani 1 1 d . .
C104 C -0.2513(5) 0.0194(4) 0.3761(4) 0.0284(12) Uani 1 1 d . .
H104 H -0.3410 0.0235 0.3984 0.034 Uiso 1 1 d R U
C107 C 0.0563(5) -0.0782(3) 0.4298(3) 0.0206(10) Uani 1 1 d . .
H107 H 0.0278 -0.1068 0.4819 0.025 Uiso 1 1 d R U
C21 C 0.5176(5) 0.6166(4) 0.4616(3) 0.0241(11) Uani 1 1 d . .
H21 H 0.4523 0.5748 0.4942 0.029 Uiso 1 1 d R U
C122 C 0.5513(6) 0.0437(4) 0.1739(3) 0.0296(12) Uani 1 1 d . .
H122 H 0.5086 -0.0119 0.1995 0.035 Uiso 1 1 d R U
C19 C 0.6486(6) 0.7511(4) 0.4376(3) 0.0284(12) Uani 1 1 d . .
H19 H 0.6754 0.7987 0.4546 0.034 Uiso 1 1 d R U
C120 C 0.7331(6) 0.1287(6) 0.0771(4) 0.0457(18) Uani 1 1 d . .
H120 H 0.8097 0.1313 0.0376 0.055 Uiso 1 1 d R U
C116 C 0.2426(13) 0.2135(6) 0.0674(6) 0.083(3) Uani 1 1 d . .
116A H 0.3369 0.2141 0.0610 0.100 Uiso 1 1 d R U
116B H 0.2005 0.2336 0.1129 0.100 Uiso 1 1 d R U
116C H 0.2223 0.2528 0.0232 0.100 Uiso 1 1 d R U
C13 C 0.4222(5) 0.6975(4) 0.1622(3) 0.0259(11) Uani 1 1 d . .
C118 C 0.5693(5) 0.2022(4) 0.1562(3) 0.0277(12) Uani 1 1 d . .
C18 C 0.7027(5) 0.7451(3) 0.3622(3) 0.0207(10) Uani 1 1 d . .
C8 C 0.8991(6) 0.4069(4) 0.2814(3) 0.0265(11) Uani 1 1 d . .
C112 C -0.0015(6) 0.0910(4) 0.1845(3) 0.0270(11) Uani 1 1 d . .
H112 H -0.0507 0.1206 0.1511 0.032 Uiso 1 1 d R U
C14 C 0.3396(6) 0.6498(5) 0.2417(4) 0.0370(14) Uani 1 1 d . .
H14A H 0.2926 0.5988 0.2373 0.044 Uiso 1 1 d R U
H14B H 0.2774 0.6901 0.2627 0.044 Uiso 1 1 d R U
H14C H 0.3971 0.6298 0.2751 0.044 Uiso 1 1 d R U
C23 C 0.7955(6) 0.8184(4) 0.3041(3) 0.0273(12) Uani 1 1 d . .
H23A H 0.7450 0.8622 0.2767 0.033 Uiso 1 1 d R U
H23B H 0.8431 0.8492 0.3304 0.033 Uiso 1 1 d R U
C9 C 0.8028(6) 0.4186(4) 0.3561(3) 0.0310(13) Uani 1 1 d . .
H9A H 0.7826 0.4808 0.3514 0.037 Uiso 1 1 d R U
H9B H 0.8445 0.3988 0.3977 0.037 Uiso 1 1 d R U
H9C H 0.7223 0.3832 0.3665 0.037 Uiso 1 1 d R U
C102 C -0.0353(5) -0.0294(3) 0.3885(3) 0.0194(10) Uani 1 1 d . .
C110 C 0.3909(6) -0.0710(4) 0.4206(3) 0.0287(12) Uani 1 1 d . .
110A H 0.4358 -0.0469 0.3675 0.034 Uiso 1 1 d R U
110B H 0.4522 -0.1031 0.4473 0.034 Uiso 1 1 d R U
110C H 0.3566 -0.0226 0.4440 0.034 Uiso 1 1 d R U
C4 C 0.7887(6) 0.4773(4) -0.0376(3) 0.0316(13) Uani 1 1 d . .
H4 H 0.8112 0.4624 -0.0851 0.038 Uiso 1 1 d R U
C111 C 0.3246(6) -0.2013(4) 0.3756(3) 0.0314(13) Uani 1 1 d . .
111A H 0.2517 -0.2395 0.3770 0.038 Uiso 1 1 d R U
111B H 0.3902 -0.2374 0.3955 0.038 Uiso 1 1 d R U
111C H 0.3632 -0.1692 0.3234 0.038 Uiso 1 1 d R U
C15 C 0.3335(7) 0.7285(5) 0.1071(4) 0.0421(16) Uani 1 1 d . .
H15A H 0.3848 0.7667 0.0600 0.050 Uiso 1 1 d R U
H15B H 0.2622 0.7615 0.1307 0.050 Uiso 1 1 d R U
H15C H 0.2978 0.6773 0.0960 0.050 Uiso 1 1 d R U
C10 C 1.0239(7) 0.4654(5) 0.2663(4) 0.0422(16) Uani 1 1 d . .
H10A H 1.0837 0.4617 0.2182 0.051 Uiso 1 1 d R U
H10B H 1.0664 0.4451 0.3074 0.051 Uiso 1 1 d R U
H10C H 0.9996 0.5267 0.2640 0.051 Uiso 1 1 d R U
C115 C 0.1083(7) 0.1122(6) 0.0222(4) 0.0494(19) Uani 1 1 d . .
115A H 0.1602 0.1283 -0.0304 0.059 Uiso 1 1 d R U
115B H 0.0378 0.1532 0.0294 0.059 Uiso 1 1 d R U
115C H 0.0715 0.0520 0.0337 0.059 Uiso 1 1 d R U
C124 C 0.3459(7) 0.3342(4) 0.2774(5) 0.052(2) Uani 1 1 d . .
124A H 0.3962 0.3904 0.2585 0.062 Uiso 1 1 d R U
124B H 0.3098 0.3241 0.3322 0.062 Uiso 1 1 d R U
124C H 0.2749 0.3361 0.2526 0.062 Uiso 1 1 d R U
C114 C 0.3124(8) 0.0594(7) 0.0584(4) 0.061(2) Uani 1 1 d . .
114A H 0.2818 0.0011 0.0574 0.073 Uiso 1 1 d R U
114B H 0.3615 0.0531 0.0968 0.073 Uiso 1 1 d R U
114C H 0.3686 0.0876 0.0087 0.073 Uiso 1 1 d R U

loop_
_atom_site_aniso_label
_atom_site_aniso_U_11
_atom_site_aniso_U_22
_atom_site_aniso_U_33
_atom_site_aniso_U_23
_atom_site_aniso_U_13
_atom_site_aniso_U_12
Pt1 0.01506(10) 0.01476(10) 0.01452(10) -0.00759(7) -0.00287(7) 0.00092(7)
Pt2 0.01558(10) 0.01518(10) 0.01800(10) -0.00561(7) -0.00315(7) -0.00095(7)
Sb1 0.01819(16) 0.01664(16) 0.01499(15) -0.00841(12) -0.00028(12) -0.00209(12)
Sb2 0.01855(16) 0.01717(16) 0.01628(16) -0.00604(12) -0.00224(12) -0.00281(12)
Cl1 0.0320(7) 0.0278(7) 0.0237(6) -0.0138(5) 0.0076(5) -0.0059(5)
Cl2 0.0301(7) 0.0278(7) 0.0283(7) -0.0148(5) 0.0038(5) -0.0012(5)
C2 0.025(3) 0.018(2) 0.023(3) -0.012(2) -0.001(2) 0.000(2)
C113 0.045(4) 0.041(3) 0.016(3) 0.001(2) -0.009(2) -0.012(3)
C16 0.033(3) 0.031(3) 0.035(3) -0.016(2) -0.009(2) 0.010(2)
C11 0.056(4) 0.035(4) 0.033(3) -0.006(3) -0.007(3) 0.023(3)
C125 0.040(4) 0.045(4) 0.045(4) -0.026(3) -0.016(3) -0.005(3)
C123 0.031(3) 0.032(3) 0.042(4) 0.000(3) -0.003(3) -0.016(3)
N5 0.034(3) 0.017(2) 0.021(2) 0.0006(16) -0.0192(19) -0.0064(18)
N1 0.023(2) 0.012(2) 0.023(2) -0.0041(16) -0.0029(17) 0.0003(16)
N4 0.017(2) 0.015(2) 0.021(2) -0.0066(15) -0.0051(16) -0.0017(15)
C17 0.018(2) 0.022(2) 0.019(2) -0.0086(19) -0.0072(19) 0.0025(19)
N2 0.017(2) 0.025(2) 0.025(2) -0.0144(18) -0.0035(17) 0.0038(17)
C101 0.017(2) 0.018(2) 0.023(2) -0.0073(19) -0.0026(19) -0.0013(18)
N3 0.016(2) 0.028(2) 0.028(2) -0.0129(19) -0.0085(18) 0.0009(17)
C117 0.019(3) 0.031(3) 0.025(3) -0.006(2) -0.006(2) 0.000(2)
C7 0.019(2) 0.024(3) 0.030(3) -0.012(2) 0.001(2) 0.004(2)
C24 0.033(3) 0.033(3) 0.029(3) -0.013(2) -0.001(2) -0.008(2)
C105 0.024(3) 0.026(3) 0.046(3) -0.020(2) -0.016(2) 0.006(2)
C3 0.027(3) 0.025(3) 0.026(3) -0.014(2) 0.007(2) -0.002(2)
N6 0.030(3) 0.018(2) 0.041(3) -0.012(2) -0.005(2) -0.0054(19)
C12 0.028(3) 0.027(3) 0.021(3) -0.006(2) -0.008(2) -0.002(2)
C22 0.024(3) 0.024(3) 0.020(2) -0.010(2) -0.005(2) 0.006(2)
C1 0.019(2) 0.023(3) 0.013(2) -0.0088(18) 0.0014(18) -0.0055(19)
C108 0.032(3) 0.013(2) 0.024(3) -0.0040(19) -0.010(2) 0.005(2)
C103 0.020(3) 0.026(3) 0.034(3) -0.019(2) -0.002(2) 0.000(2)
C106 0.023(3) 0.020(3) 0.024(3) -0.008(2) -0.006(2) -0.001(2)
C25 0.023(3) 0.039(3) 0.043(3) -0.018(3) -0.017(3) 0.000(2)
C109 0.039(3) 0.025(3) 0.017(2) 0.000(2) -0.005(2) -0.001(2)
C119 0.026(3) 0.062(5) 0.033(3) -0.008(3) 0.002(3) -0.016(3)
C121 0.024(3) 0.073(5) 0.035(3) -0.033(3) -0.010(3) 0.013(3)
C20 0.036(3) 0.036(3) 0.015(2) -0.012(2) -0.003(2) 0.011(2)
C5 0.042(3) 0.030(3) 0.023(3) -0.012(2) -0.009(2) -0.002(3)
C6 0.030(3) 0.025(3) 0.017(2) -0.010(2) -0.005(2) -0.004(2)
C104 0.015(2) 0.033(3) 0.042(3) -0.024(3) -0.004(2) 0.002(2)
C107 0.022(3) 0.019(2) 0.022(2) -0.0078(19) -0.003(2) -0.0002(19)
C21 0.026(3) 0.027(3) 0.018(2) -0.007(2) -0.002(2) 0.007(2)
C122 0.023(3) 0.041(3) 0.031(3) -0.020(3) -0.008(2) 0.004(2)
C19 0.032(3) 0.029(3) 0.032(3) -0.020(2) -0.010(2) 0.005(2)
C120 0.019(3) 0.087(6) 0.034(3) -0.027(4) 0.001(2) -0.003(3)
C116 0.129(10) 0.055(5) 0.051(5) 0.001(4) -0.006(6) -0.045(6)
C13 0.019(3) 0.032(3) 0.030(3) -0.013(2) -0.008(2) 0.010(2)
C118 0.021(3) 0.039(3) 0.023(3) -0.007(2) -0.005(2) -0.009(2)
C18 0.023(3) 0.022(3) 0.022(3) -0.015(2) -0.006(2) 0.005(2)
C8 0.027(3) 0.028(3) 0.023(3) -0.005(2) -0.004(2) 0.004(2)
C112 0.029(3) 0.026(3) 0.029(3) -0.005(2) -0.013(2) 0.000(2)
C14 0.027(3) 0.046(4) 0.035(3) -0.016(3) 0.001(2) 0.009(3)
C23 0.030(3) 0.025(3) 0.031(3) -0.016(2) -0.007(2) -0.002(2)
C9 0.041(3) 0.035(3) 0.018(3) -0.008(2) -0.010(2) 0.012(3)
C102 0.015(2) 0.018(2) 0.028(3) -0.013(2) -0.0035(19) 0.0009(18)
C110 0.028(3) 0.026(3) 0.034(3) -0.007(2) -0.011(2) 0.003(2)
C4 0.041(3) 0.030(3) 0.025(3) -0.019(2) 0.002(2) -0.005(3)
C111 0.044(4) 0.028(3) 0.027(3) -0.015(2) -0.012(3) 0.017(3)
C15 0.036(4) 0.061(4) 0.043(4) -0.026(3) -0.022(3) 0.019(3)
C10 0.037(4) 0.050(4) 0.038(4) 0.001(3) -0.017(3) -0.001(3)
C115 0.030(3) 0.091(6) 0.028(3) -0.011(3) -0.010(3) -0.005(4)
C124 0.032(3) 0.019(3) 0.100(6) -0.021(3) -0.001(4) -0.001(3)
C114 0.049(5) 0.104(7) 0.028(4) -0.017(4) -0.006(3) 0.010(5)

loop_
_atom_type_symbol
_atom_type_description
_atom_type_scat_dispersion_real
_atom_type_scat_dispersion_imag
_atom_type_scat_source
C C 0.0033 0.0016 'International Tables Vol C Tables 4.2.6.8 and 6.1.1.4'
H H 0.0000 0.0000 'International Tables Vol C Tables 4.2.6.8 and 6.1.1.4'
N N 0.0061 0.0033 'International Tables Vol C Tables 4.2.6.8 and 6.1.1.4'
Cl Cl 0.1484 0.1585 'International Tables Vol C Tables 4.2.6.8 and 6.1.1.4'
Pt Pt -1.7033 8.3905 'International Tables Vol C Tables 4.2.6.8 and 6.1.1.4'
Sb Sb -0.5866 1.5461 'International Tables Vol C Tables 4.2.6.8 and 6.1.1.4'

loop_
_exptl_crystal_face_index_h
_exptl_crystal_face_index_k
_exptl_crystal_face_index_l
_exptl_crystal_face_perp_dist
-1 0 0 0.271
1 0 0 0.241
0 0 1 0.123
0 0 -1 0.053
0 -1 0 0.137
0 4 0 0.118
0 1 -1 0.076
0 -1 -1 0.126
0 1 1 0.164

loop_
_geom_angle_atom_site_label_1
_geom_angle_atom_site_label_2
_geom_angle_atom_site_label_3
_geom_angle
C17 Pt1 N3 82.09(19)
C17 Pt1 Cl1 171.84(14)
N3 Pt1 Cl1 91.36(13)
C17 Pt1 Sb1 94.33(14)
N3 Pt1 Sb1 176.34(12)
Cl1 Pt1 Sb1 92.14(4)
C117 Pt2 N6 80.6(2)
C117 Pt2 Cl2 169.84(16)
N6 Pt2 Cl2 92.37(14)
C117 Pt2 Sb2 93.34(16)
N6 Pt2 Sb2 168.70(14)
Cl2 Pt2 Sb2 94.79(4)
C1 Sb1 N1 73.54(18)
C1 Sb1 N2 72.17(17)
N1 Sb1 N2 145.55(14)
C1 Sb1 Pt1 110.40(13)
N1 Sb1 Pt1 93.02(10)
N2 Sb1 Pt1 95.79(10)
C101 Sb2 N4 73.80(17)
C101 Sb2 N5 71.80(18)
N4 Sb2 N5 145.54(15)
C101 Sb2 Pt2 104.01(13)
N4 Sb2 Pt2 96.71(10)
N5 Sb2 Pt2 93.41(10)
C1 C2 C3 120.1(5)
C1 C2 C7 116.4(4)
C3 C2 C7 123.5(5)
N5 C113 C114 108.4(5)
N5 C113 C116 107.5(6)
C114 C113 C116 109.4(8)
N5 C113 C115 112.3(5)
C114 C113 C115 107.4(6)
C116 C113 C115 111.7(7)
C13 C16 H16A 109.2
C13 C16 H16B 109.7
H16A C16 H16B 109.5
C13 C16 H16C 109.5
H16A C16 H16C 109.5
H16B C16 H16C 109.5
C8 C11 H11A 109.1
C8 C11 H11B 111.0
H11A C11 H11B 109.5
C8 C11 H11C 108.4
H11A C11 H11C 109.5
H11B C11 H11C 109.5
N6 C125 125A 110.4
N6 C125 125B 108.5
125A C125 125B 109.5
N6 C125 125C 109.6
125A C125 125C 109.5
125B C125 125C 109.5
N6 C123 C118 109.3(5)
N6 C123 123A 108.7
C118 C123 123A 109.9
N6 C123 123B 111.0
C118 C123 123B 109.9
123A C123 123B 108.2
C112 N5 C113 122.6(5)
C112 N5 Sb2 111.7(4)
C113 N5 Sb2 125.6(4)
C7 N1 C8 121.0(4)
C7 N1 Sb1 111.3(4)
C8 N1 Sb1 127.6(3)
C107 N4 C108 123.0(4)
C107 N4 Sb2 113.3(3)
C108 N4 Sb2 123.5(3)
C22 C17 C18 115.9(4)
C22 C17 Pt1 130.2(4)
C18 C17 Pt1 113.7(4)
C12 N2 C13 122.6(5)
C12 N2 Sb1 111.3(3)
C13 N2 Sb1 126.0(3)
C106 C101 C102 120.4(5)
C106 C101 Sb2 120.8(4)
C102 C101 Sb2 118.5(4)
C23 N3 C24 109.5(4)
C23 N3 C25 109.1(4)
C24 N3 C25 108.6(5)
C23 N3 Pt1 107.0(3)
C24 N3 Pt1 116.5(3)
C25 N3 Pt1 105.9(3)
C118 C117 C122 115.9(5)
C118 C117 Pt2 115.1(4)
C122 C117 Pt2 128.9(4)
N1 C7 C2 119.6(5)
N1 C7 H7 120.5
C2 C7 H7 119.9
N3 C24 H24A 109.7
N3 C24 H24B 109.4
H24A C24 H24B 109.5
N3 C24 H24C 109.4
H24A C24 H24C 109.5
H24B C24 H24C 109.5
C104 C105 C106 120.2(5)
C104 C105 H105 119.7
C106 C105 H105 120.1
C4 C3 C2 118.9(5)
C4 C3 H3 120.6
C2 C3 H3 120.5
C124 N6 C123 109.6(5)
C124 N6 C125 108.2(5)
C123 N6 C125 109.5(5)
C124 N6 Pt2 114.9(4)
C123 N6 Pt2 105.1(4)
C125 N6 Pt2 109.5(4)
N2 C12 C6 118.4(5)
N2 C12 H12 120.7
C6 C12 H12 120.9
C21 C22 C17 122.1(5)
C21 C22 H22 118.8
C17 C22 H22 119.2
C6 C1 C2 120.2(4)
C6 C1 Sb1 120.4(4)
C2 C1 Sb1 119.0(4)
N4 C108 C110 108.1(4)
N4 C108 C109 113.3(5)
C110 C108 C109 110.5(5)
N4 C108 C111 105.4(4)
C110 C108 C111 110.2(5)
C109 C108 C111 109.1(4)
C104 C103 C102 120.0(5)
C104 C103 H103 119.9
C102 C103 H103 120.1
C101 C106 C105 119.4(5)
C101 C106 C112 116.4(5)
C105 C106 C112 124.1(5)
N3 C25 H25A 109.9
N3 C25 H25B 109.5
H25A C25 H25B 109.5
N3 C25 H25C 109.0
H25A C25 H25C 109.5
H25B C25 H25C 109.5
C108 C109 109A 109.0
C108 C109 109B 108.9
109A C109 109B 109.5
C108 C109 109C 110.4
109A C109 109C 109.5
109B C109 109C 109.5
C120 C119 C118 120.0(6)
C120 C119 H119 120.2
C118 C119 H119 119.8
C120 C121 C122 121.0(6)
C120 C121 H121 119.7
C122 C121 H121 119.3
C19 C20 C21 119.6(5)
C19 C20 H20 120.2
C21 C20 H20 120.1
C4 C5 C6 119.6(6)
C4 C5 H5 120.1
C6 C5 H5 120.3
C1 C6 C5 119.8(5)
C1 C6 C12 116.9(4)
C5 C6 C12 123.3(5)
C103 C104 C105 120.6(5)
C103 C104 H104 119.6
C105 C104 H104 119.9
N4 C107 C102 117.9(5)
N4 C107 H107 121.1
C102 C107 H107 121.0
C20 C21 C22 119.8(5)
C20 C21 H21 120.0
C22 C21 H21 120.1
C121 C122 C117 121.1(6)
C121 C122 H122 119.6
C117 C122 H122 119.3
C20 C19 C18 120.5(5)
C20 C19 H19 120.0
C18 C19 H19 119.5
C121 C120 C119 119.1(6)
C121 C120 H120 120.6
C119 C120 H120 120.2
C113 C116 116A 108.6
C113 C116 116B 109.1
116A C116 116B 109.5
C113 C116 116C 110.7
116A C116 116C 109.5
116B C116 116C 109.5
N2 C13 C14 106.1(5)
N2 C13 C16 106.5(4)
C14 C13 C16 110.9(5)
N2 C13 C15 113.6(5)
C14 C13 C15 110.5(5)
C16 C13 C15 109.1(5)
C117 C118 C119 122.6(6)
C117 C118 C123 115.5(5)
C119 C118 C123 121.8(6)
C19 C18 C17 121.8(5)
C19 C18 C23 121.8(5)
C17 C18 C23 116.4(4)
N1 C8 C11 111.9(5)
N1 C8 C10 107.7(5)
C11 C8 C10 111.2(5)
N1 C8 C9 107.6(4)
C11 C8 C9 109.6(5)
C10 C8 C9 108.6(5)
N5 C112 C106 119.1(5)
N5 C112 H112 120.3
C106 C112 H112 120.6
C13 C14 H14A 109.1
C13 C14 H14B 110.0
H14A C14 H14B 109.5
C13 C14 H14C 109.4
H14A C14 H14C 109.5
H14B C14 H14C 109.5
N3 C23 C18 109.2(4)
N3 C23 H23A 109.5
C18 C23 H23A 109.9
N3 C23 H23B 109.8
C18 C23 H23B 110.1
H23A C23 H23B 108.3
C8 C9 H9A 109.7
C8 C9 H9B 108.4
H9A C9 H9B 109.5
C8 C9 H9C 110.3
H9A C9 H9C 109.5
H9B C9 H9C 109.5
C101 C102 C103 119.4(5)
C101 C102 C107 116.4(4)
C103 C102 C107 124.1(5)
C108 C110 110A 109.8
C108 C110 110B 109.4
110A C110 110B 109.5
C108 C110 110C 109.2
110A C110 110C 109.5
110B C110 110C 109.5
C5 C4 C3 121.4(5)
C5 C4 H4 119.4
C3 C4 H4 119.2
C108 C111 111A 110.3
C108 C111 111B 108.2
111A C111 111B 109.5
C108 C111 111C 109.9
111A C111 111C 109.5
111B C111 111C 109.5
C13 C15 H15A 109.3
C13 C15 H15B 109.2
H15A C15 H15B 109.5
C13 C15 H15C 109.9
H15A C15 H15C 109.5
H15B C15 H15C 109.5
C8 C10 H10A 110.0
C8 C10 H10B 109.4
H10A C10 H10B 109.5
C8 C10 H10C 109.0
H10A C10 H10C 109.5
H10B C10 H10C 109.5
C113 C115 115A 110.4
C113 C115 115B 108.7
115A C115 115B 109.5
C113 C115 115C 109.3
115A C115 115C 109.5
115B C115 115C 109.5
N6 C124 124A 109.1
N6 C124 124B 109.4
124A C124 124B 109.5
N6 C124 124C 109.9
124A C124 124C 109.5
124B C124 124C 109.5
C113 C114 114A 109.4
C113 C114 114B 110.0
114A C114 114B 109.5
C113 C114 114C 109.0
114A C114 114C 109.5
114B C114 114C 109.5

loop_
_geom_bond_atom_site_label_1
_geom_bond_atom_site_label_2
_geom_bond_distance
Pt1 C17 2.004(5)
Pt1 N3 2.152(4)
Pt1 Cl1 2.3777(13)
Pt1 Sb1 2.5178(4)
Pt2 C117 1.985(5)
Pt2 N6 2.149(5)
Pt2 Cl2 2.3831(13)
Pt2 Sb2 2.5292(4)
Sb1 C1 2.095(5)
Sb1 N1 2.400(4)
Sb1 N2 2.456(4)
Sb2 C101 2.097(5)
Sb2 N4 2.349(4)
Sb2 N5 2.459(4)
C2 C1 1.394(7)
C2 C3 1.402(7)
C2 C7 1.446(8)
C113 N5 1.496(7)
C113 C114 1.521(11)
C113 C116 1.521(10)
C113 C115 1.523(9)
C16 C13 1.530(8)
C16 H16A 0.9599
C16 H16B 0.9600
C16 H16C 0.9600
C11 C8 1.504(8)
C11 H11A 0.9600
C11 H11B 0.9600
C11 H11C 0.9601
C125 N6 1.498(8)
C125 125A 0.9600
C125 125B 0.9600
C125 125C 0.9599
C123 N6 1.479(8)
C123 C118 1.499(9)
C123 123A 0.9700
C123 123B 0.9701
N5 C112 1.265(7)
N1 C7 1.277(7)
N1 C8 1.477(7)
N4 C107 1.280(6)
N4 C108 1.486(6)
C17 C22 1.406(7)
C17 C18 1.409(7)
N2 C12 1.278(7)
N2 C13 1.483(6)
C101 C106 1.394(7)
C101 C102 1.392(7)
N3 C23 1.473(7)
N3 C24 1.477(7)
N3 C25 1.498(7)
C117 C118 1.387(8)
C117 C122 1.414(8)
C7 H7 0.9300
C24 H24A 0.9599
C24 H24B 0.9601
C24 H24C 0.9599
C105 C104 1.380(9)
C105 C106 1.392(8)
C105 H105 0.9300
C3 C4 1.385(9)
C3 H3 0.9299
N6 C124 1.475(8)
C12 C6 1.457(8)
C12 H12 0.9300
C22 C21 1.392(7)
C22 H22 0.9299
C1 C6 1.387(7)
C108 C110 1.519(8)
C108 C109 1.521(7)
C108 C111 1.534(7)
C103 C104 1.383(8)
C103 C102 1.396(7)
C103 H103 0.9300
C106 C112 1.449(8)
C25 H25A 0.9600
C25 H25B 0.9600
C25 H25C 0.9599
C109 109A 0.9600
C109 109B 0.9601
C109 109C 0.9600
C119 C120 1.379(11)
C119 C118 1.389(8)
C119 H119 0.9301
C121 C120 1.370(11)
C121 C122 1.391(8)
C121 H121 0.9299
C20 C19 1.372(9)
C20 C21 1.386(8)
C20 H20 0.9298
C5 C4 1.384(9)
C5 C6 1.399(7)
C5 H5 0.9299
C104 H104 0.9299
C107 C102 1.456(7)
C107 H107 0.9300
C21 H21 0.9300
C122 H122 0.9301
C19 C18 1.387(7)
C19 H19 0.9299
C120 H120 0.9300
C116 116A 0.9600
C116 116B 0.9599
C116 116C 0.9600
C13 C14 1.519(8)
C13 C15 1.530(8)
C18 C23 1.516(8)
C8 C10 1.523(9)
C8 C9 1.532(8)
C112 H112 0.9300
C14 H14A 0.9601
C14 H14B 0.9600
C14 H14C 0.9600
C23 H23A 0.9701
C23 H23B 0.9700
C9 H9A 0.9599
C9 H9B 0.9601
C9 H9C 0.9601
C110 110A 0.9600
C110 110B 0.9600
C110 110C 0.9601
C4 H4 0.9299
C111 111A 0.9600
C111 111B 0.9600
C111 111C 0.9599
C15 H15A 0.9600
C15 H15B 0.9600
C15 H15C 0.9601
C10 H10A 0.9600
C10 H10B 0.9600
C10 H10C 0.9600
C115 115A 0.9600
C115 115B 0.9600
C115 115C 0.9601
C124 124A 0.9601
C124 124B 0.9599
C124 124C 0.9601
C114 114A 0.9600
C114 114B 0.9600
C114 114C 0.9601

loop_
_platon_squeeze_void_nr
_platon_squeeze_void_average_x
_platon_squeeze_void_average_y
_platon_squeeze_void_average_z
_platon_squeeze_void_volume
_platon_squeeze_void_count_electrons
_platon_squeeze_void_content
1 0.000 0.500 0.500 227 47 ' '
2 0.446 0.103 0.461 9 0 ' '
3 0.554 0.897 0.539 9 0 ' '
